data_2218352
loop_
_publ_author_name
'Sugumar, P.'
'Ranjith, S.'
'Clement, J. Arul'
'Mohanakrishnan, A. K.'
'Ponnuswamy, M. N.'

_publ_section_title
;
 5,7-Bis(1-benzothiophen-2-yl)-2,3-dihydrothieno[3,4-<i>b</i>][1,4]dioxine
;
_journal_coeditor_code CI2577
_journal_issue 6
_journal_name_full 'Acta Crystallographica Section E'
_journal_page_first o1049
_journal_paper_doi 10.1107/S1600536808012324
_journal_volume 64
_journal_year 2008
_chemical_formula_iupac 'C22 H14 O2 S3'
_chemical_formula_moiety 'C22 H14 O2 S3'
_chemical_formula_sum 'C22 H14 O2 S3'
_chemical_formula_weight 406.51
_chemical_name_systematic
;
5,7-Bis(1-benzothiophen-2-yl)-2,3-dihydrothieno[3,4-<i>b</i>][1,4]dioxine
;
_space_group_IT_number 14
_symmetry_cell_setting monoclinic
_symmetry_space_group_name_Hall '-P 2ybc'
_symmetry_space_group_name_H-M 'P 1 21/c 1'
_atom_sites_solution_hydrogens geom
_atom_sites_solution_primary direct
_atom_sites_solution_secondary difmap
_audit_creation_method SHELXL-97
_cell_angle_alpha 90.00
_cell_angle_beta 107.428(2)
_cell_angle_gamma 90.00
_cell_formula_units_Z 4
_cell_length_a 16.1602(5)
_cell_length_b 8.3524(3)
_cell_length_c 14.1814(4)
_cell_measurement_reflns_used 4583
_cell_measurement_temperature 293(2)
_cell_measurement_theta_max 33.77
_cell_measurement_theta_min 2.77
_cell_volume 1826.28(10)
_computing_cell_refinement 'APEX2 (Bruker, 2004)'
_computing_data_collection 'APEX2 (Bruker, 2004)'
_computing_data_reduction 'SAINT (Bruker, 2004)'
_computing_molecular_graphics 'PLATON (Spek, 2003)'
_computing_publication_material 'SHELXL97 (Sheldrick, 2008) and  PARST (Nardelli, 1995)'
_computing_structure_refinement 'SHELXL97 (Sheldrick, 2008)'
_computing_structure_solution 'SHELXS97 (Sheldrick, 2008)'
_diffrn_ambient_temperature 293(2)
_diffrn_measured_fraction_theta_full 0.997
_diffrn_measured_fraction_theta_max 0.997
_diffrn_measurement_device_type 'Bruker Kappa APEXII area-detector'
_diffrn_measurement_method '\w and \f'
_diffrn_radiation_monochromator graphite
_diffrn_radiation_source 'fine-focus sealed tube'
_diffrn_radiation_type MoK\a
_diffrn_radiation_wavelength 0.71073
_diffrn_reflns_av_R_equivalents 0.0279
_diffrn_reflns_av_sigmaI/netI 0.0307
_diffrn_reflns_limit_h_max 24
_diffrn_reflns_limit_h_min -24
_diffrn_reflns_limit_k_max 10
_diffrn_reflns_limit_k_min -12
_diffrn_reflns_limit_l_max 19
_diffrn_reflns_limit_l_min -21
_diffrn_reflns_number 26571
_diffrn_reflns_theta_full 33.37
_diffrn_reflns_theta_max 33.37
_diffrn_reflns_theta_min 2.77
_diffrn_standards_number 0
_exptl_absorpt_coefficient_mu 0.421
_exptl_absorpt_correction_type none
_exptl_crystal_colour 'light green'
_exptl_crystal_density_diffrn 1.478
_exptl_crystal_density_method 'not measured'
_exptl_crystal_description Block
_exptl_crystal_F_000 840
_exptl_crystal_size_max 0.15
_exptl_crystal_size_mid 0.13
_exptl_crystal_size_min 0.10
_refine_diff_density_max 0.607
_refine_diff_density_min -0.427
_refine_ls_extinction_method none
_refine_ls_goodness_of_fit_ref 0.987
_refine_ls_hydrogen_treatment constr
_refine_ls_matrix_type full
_refine_ls_number_parameters 251
_refine_ls_number_reflns 7059
_refine_ls_number_restraints 3
_refine_ls_restrained_S_all 0.987
_refine_ls_R_factor_all 0.0785
_refine_ls_R_factor_gt 0.0440
_refine_ls_shift/su_max 0.000
_refine_ls_shift/su_mean 0.000
_refine_ls_structure_factor_coef Fsqd
_refine_ls_weighting_details 'calc w=1/[\s^2^(Fo^2^)+(0.0749P)^2^+0.444P] where P=(Fo^2^+2Fc^2^)/3'
_refine_ls_weighting_scheme calc
_refine_ls_wR_factor_gt 0.1198
_refine_ls_wR_factor_ref 0.1425
_reflns_number_gt 4551
_reflns_number_total 7059
_reflns_threshold_expression I>2\s(I)
_cod_data_source_file ci2577.cif
_cod_data_source_block I
_cod_original_sg_symbol_H-M 'P 21/c'
_cod_database_code 2218352
_cod_database_fobs_code 2218352

loop_
_symmetry_equiv_pos_as_xyz
'x, y, z'
'-x, y+1/2, -z+1/2'
'-x, -y, -z'
'x, -y-1/2, z-1/2'

loop_
_atom_site_type_symbol
_atom_site_label
_atom_site_fract_x
_atom_site_fract_y
_atom_site_fract_z
_atom_site_U_iso_or_equiv
_atom_site_adp_type
_atom_site_calc_flag
_atom_site_refinement_flags
_atom_site_occupancy
_atom_site_disorder_assembly
_atom_site_disorder_group
C C1 -0.28863(11) 0.4031(2) -0.01894(14) 0.0499(4) Uani d . 1 . .
H H1 -0.2949 0.3569 -0.0804 0.060 Uiso calc R 1 . .
C C2 -0.35994(12) 0.4572(3) 0.00498(16) 0.0578(5) Uani d . 1 . .
H H2 -0.4145 0.4490 -0.0412 0.069 Uiso calc R 1 . .
C C3 -0.35223(12) 0.5241(2) 0.09694(18) 0.0597(5) Uani d . 1 . .
H H3 -0.4017 0.5590 0.1115 0.072 Uiso calc R 1 . .
C C4 -0.27258(12) 0.5395(2) 0.16681(16) 0.0533(4) Uani d . 1 . .
H H4 -0.2674 0.5837 0.2285 0.064 Uiso calc R 1 . .
C C5 -0.19971(10) 0.48665(19) 0.14227(13) 0.0419(3) Uani d . 1 . .
C C6 -0.20599(10) 0.41809(19) 0.05007(12) 0.0400(3) Uani d . 1 . .
C C7 -0.12301(10) 0.3765(2) 0.03966(13) 0.0430(3) Uani d . 1 . .
H H7 -0.1153 0.3287 -0.0164 0.052 Uiso calc R 1 . .
C C8 -0.05619(10) 0.41564(19) 0.12239(11) 0.0374(3) Uani d . 1 . .
C C9 0.03586(9) 0.39615(18) 0.13747(11) 0.0364(3) Uani d . 1 . .
C C10 0.07580(9) 0.29651(18) 0.08760(11) 0.0357(3) Uani d . 1 A .
C C11A 0.08383(17) 0.1322(5) -0.0432(2) 0.0502(8) Uani d PD 0.623(3) A 1
H H11A 0.0937 0.2125 -0.0881 0.060 Uiso calc PR 0.623(3) A 1
H H11B 0.0543 0.0420 -0.0820 0.060 Uiso calc PR 0.623(3) A 1
C C12A 0.16828(17) 0.0790(3) 0.0260(2) 0.0485(6) Uani d PD 0.623(3) A 1
H H12A 0.1574 -0.0005 0.0707 0.058 Uiso calc PR 0.623(3) A 1
H H12B 0.2022 0.0283 -0.0117 0.058 Uiso calc PR 0.623(3) A 1
C C11B 0.0915(3) 0.0850(5) -0.0061(4) 0.0502(8) Uani d PD 0.377(3) A 2
H H11C 0.0623 0.0295 -0.0670 0.060 Uiso calc PR 0.377(3) A 2
H H11D 0.1046 0.0059 0.0464 0.060 Uiso calc PR 0.377(3) A 2
C C12B 0.1754(3) 0.1472(7) -0.0147(2) 0.0485(6) Uani d PD 0.377(3) A 2
H H12C 0.2092 0.0622 -0.0318 0.058 Uiso calc PR 0.377(3) A 2
H H12D 0.1658 0.2309 -0.0643 0.058 Uiso calc PR 0.377(3) A 2
C C13 0.16712(9) 0.30254(18) 0.12251(11) 0.0365(3) Uani d . 1 A .
C C14 0.19858(9) 0.40987(19) 0.19816(11) 0.0362(3) Uani d . 1 . .
C C15 0.28812(9) 0.44752(19) 0.24924(11) 0.0352(3) Uani d . 1 . .
C C16 0.36041(10) 0.3755(2) 0.23942(12) 0.0416(3) Uani d . 1 . .
H H16 0.3587 0.2893 0.1973 0.050 Uiso calc R 1 . .
C C17 0.43920(10) 0.44442(19) 0.29966(11) 0.0380(3) Uani d . 1 . .
C C18 0.52506(11) 0.4008(2) 0.30912(15) 0.0512(4) Uani d . 1 . .
H H18 0.5366 0.3159 0.2725 0.061 Uiso calc R 1 . .
C C19 0.59199(11) 0.4840(2) 0.37253(15) 0.0521(4) Uani d . 1 . .
H H19 0.6489 0.4558 0.3781 0.062 Uiso calc R 1 . .
C C20 0.57576(11) 0.6105(2) 0.42876(14) 0.0483(4) Uani d . 1 . .
H H20 0.6220 0.6645 0.4722 0.058 Uiso calc R 1 . .
C C21 0.49236(11) 0.6563(2) 0.42076(13) 0.0469(4) Uani d . 1 . .
H H21 0.4816 0.7414 0.4578 0.056 Uiso calc R 1 . .
C C22 0.42398(9) 0.57260(19) 0.35592(11) 0.0374(3) Uani d . 1 . .
O O1 0.03162(7) 0.19777(15) 0.01304(9) 0.0476(3) Uani d D 1 . .
O O2 0.21883(7) 0.21067(15) 0.08407(9) 0.0467(3) Uani d D 1 . .
S S1 0.11311(2) 0.50367(5) 0.22588(3) 0.04068(11) Uani d . 1 . .
S S2 0.31369(3) 0.60648(5) 0.33305(3) 0.04677(12) Uani d . 1 . .
S S3 -0.09260(3) 0.49989(6) 0.21576(3) 0.04834(13) Uani d . 1 . .

loop_
_atom_site_aniso_label
_atom_site_aniso_U_11
_atom_site_aniso_U_22
_atom_site_aniso_U_33
_atom_site_aniso_U_12
_atom_site_aniso_U_13
_atom_site_aniso_U_23
C1 0.0415(8) 0.0560(10) 0.0467(9) -0.0071(7) 0.0047(7) 0.0089(8)
C2 0.0338(8) 0.0654(12) 0.0667(12) -0.0030(8) 0.0037(8) 0.0162(10)
C3 0.0355(8) 0.0585(11) 0.0856(15) 0.0057(8) 0.0188(9) 0.0054(10)
C4 0.0418(9) 0.0515(10) 0.0684(12) 0.0037(7) 0.0192(8) -0.0063(9)
C5 0.0336(7) 0.0393(8) 0.0529(9) -0.0002(6) 0.0131(6) 0.0001(7)
C6 0.0355(7) 0.0390(8) 0.0445(8) -0.0019(6) 0.0103(6) 0.0061(6)
C7 0.0352(7) 0.0473(9) 0.0470(8) 0.0003(6) 0.0132(6) 0.0079(7)
C8 0.0331(7) 0.0393(8) 0.0401(7) 0.0004(5) 0.0114(5) 0.0008(6)
C9 0.0316(6) 0.0395(8) 0.0378(7) -0.0003(5) 0.0098(5) 0.0003(6)
C10 0.0332(6) 0.0376(7) 0.0353(7) -0.0025(5) 0.0086(5) -0.0015(6)
C11A 0.0450(11) 0.070(2) 0.0369(17) -0.0104(12) 0.0148(13) -0.0198(14)
C12A 0.0432(11) 0.0540(18) 0.0478(15) 0.0009(11) 0.0128(11) -0.0150(11)
C11B 0.0450(11) 0.070(2) 0.0369(17) -0.0104(12) 0.0148(13) -0.0198(14)
C12B 0.0432(11) 0.0540(18) 0.0478(15) 0.0009(11) 0.0128(11) -0.0150(11)
C13 0.0340(7) 0.0378(8) 0.0383(7) 0.0019(5) 0.0116(5) -0.0024(6)
C14 0.0317(6) 0.0395(8) 0.0368(7) -0.0001(5) 0.0095(5) -0.0018(6)
C15 0.0338(7) 0.0372(7) 0.0349(7) -0.0016(5) 0.0106(5) -0.0026(6)
C16 0.0363(7) 0.0423(8) 0.0461(8) -0.0022(6) 0.0122(6) -0.0089(7)
C17 0.0338(7) 0.0402(8) 0.0411(7) -0.0023(6) 0.0130(6) -0.0008(6)
C18 0.0364(8) 0.0547(10) 0.0645(11) 0.0013(7) 0.0181(7) -0.0109(8)
C19 0.0328(8) 0.0577(11) 0.0659(11) -0.0027(7) 0.0153(7) -0.0001(9)
C20 0.0360(8) 0.0509(10) 0.0535(9) -0.0103(7) 0.0066(7) 0.0011(8)
C21 0.0402(8) 0.0486(9) 0.0495(9) -0.0081(7) 0.0096(7) -0.0090(7)
C22 0.0324(7) 0.0401(8) 0.0394(7) -0.0029(6) 0.0103(5) -0.0005(6)
O1 0.0379(6) 0.0534(7) 0.0495(6) -0.0055(5) 0.0100(5) -0.0169(5)
O2 0.0355(5) 0.0520(7) 0.0520(6) 0.0028(5) 0.0121(5) -0.0160(5)
S1 0.03413(18) 0.0475(2) 0.0409(2) -0.00031(15) 0.01199(14) -0.00916(16)
S2 0.03469(19) 0.0501(2) 0.0539(2) -0.00041(16) 0.01081(16) -0.01687(18)
S3 0.0361(2) 0.0621(3) 0.0464(2) 0.00043(17) 0.01175(16) -0.01084(19)

loop_
_atom_type_symbol
_atom_type_description
_atom_type_scat_dispersion_real
_atom_type_scat_dispersion_imag
_atom_type_scat_source
C C 0.0033 0.0016 'International Tables Vol C Tables 4.2.6.8 and 6.1.1.4'
H H 0.0000 0.0000 'International Tables Vol C Tables 4.2.6.8 and 6.1.1.4'
O O 0.0106 0.0060 'International Tables Vol C Tables 4.2.6.8 and 6.1.1.4'
S S 0.1246 0.1234 'International Tables Vol C Tables 4.2.6.8 and 6.1.1.4'

loop_
_geom_angle_atom_site_label_1
_geom_angle_atom_site_label_2
_geom_angle_atom_site_label_3
_geom_angle
C2 C1 C6 119.47(18)
C2 C1 H1 120.3
C6 C1 H1 120.3
C1 C2 C3 121.26(17)
C1 C2 H2 119.4
C3 C2 H2 119.4
C4 C3 C2 121.00(18)
C4 C3 H3 119.5
C2 C3 H3 119.5
C3 C4 C5 117.93(19)
C3 C4 H4 121.0
C5 C4 H4 121.0
C4 C5 C6 122.04(16)
C4 C5 S3 126.46(15)
C6 C5 S3 111.48(12)
C5 C6 C1 118.29(16)
C5 C6 C7 112.69(14)
C1 C6 C7 129.00(17)
C8 C7 C6 111.96(15)
C8 C7 H7 124.0
C6 C7 H7 124.0
C7 C8 C9 127.53(14)
C7 C8 S3 112.65(12)
C9 C8 S3 119.82(11)
C10 C9 C8 127.84(14)
C10 C9 S1 109.84(11)
C8 C9 S1 122.33(12)
O1 C10 C9 123.31(13)
O1 C10 C13 122.97(13)
C9 C10 C13 113.69(13)
O1 C11A C12A 108.9(2)
O1 C11A H11A 109.9
C12A C11A H11A 109.9
O1 C11A H11B 109.9
C12A C11A H11B 109.9
H11A C11A H11B 108.3
O2 C12A C11A 113.1(2)
O2 C12A H12A 109.0
C11A C12A H12A 109.0
O2 C12A H12B 109.0
C11A C12A H12B 109.0
H12A C12A H12B 107.8
O1 C11B C12B 117.9(4)
O1 C11B H11C 107.8
C12B C11B H11C 107.8
O1 C11B H11D 107.8
C12B C11B H11D 107.8
H11C C11B H11D 107.2
O2 C12B C11B 103.6(3)
O2 C12B H12C 111.0
C11B C12B H12C 111.0
O2 C12B H12D 111.0
C11B C12B H12D 111.0
H12C C12B H12D 109.0
O2 C13 C14 123.51(13)
O2 C13 C10 122.83(13)
C14 C13 C10 113.66(13)
C13 C14 C15 127.90(14)
C13 C14 S1 109.79(11)
C15 C14 S1 122.30(12)
C16 C15 C14 127.96(14)
C16 C15 S2 111.78(11)
C14 C15 S2 120.24(11)
C15 C16 C17 113.66(14)
C15 C16 H16 123.2
C17 C16 H16 123.2
C22 C17 C18 118.81(15)
C22 C17 C16 111.87(13)
C18 C17 C16 129.32(16)
C19 C18 C17 119.69(17)
C19 C18 H18 120.2
C17 C18 H18 120.2
C18 C19 C20 120.82(16)
C18 C19 H19 119.6
C20 C19 H19 119.6
C21 C20 C19 120.79(16)
C21 C20 H20 119.6
C19 C20 H20 119.6
C20 C21 C22 118.62(17)
C20 C21 H21 120.7
C22 C21 H21 120.7
C21 C22 C17 121.27(15)
C21 C22 S2 127.40(13)
C17 C22 S2 111.34(11)
C10 O1 C11A 113.88(16)
C10 O1 C11B 108.6(3)
C13 O2 C12B 114.2(2)
C13 O2 C12A 109.99(15)
C9 S1 C14 92.98(7)
C22 S2 C15 91.35(7)
C5 S3 C8 91.20(8)

loop_
_geom_bond_atom_site_label_1
_geom_bond_atom_site_label_2
_geom_bond_distance
C1 C2 1.372(3)
C1 C6 1.405(2)
C1 H1 0.93
C2 C3 1.390(3)
C2 H2 0.93
C3 C4 1.375(3)
C3 H3 0.93
C4 C5 1.396(2)
C4 H4 0.93
C5 C6 1.403(2)
C5 S3 1.7361(17)
C6 C7 1.435(2)
C7 C8 1.375(2)
C7 H7 0.93
C8 C9 1.447(2)
C8 S3 1.7496(16)
C9 C10 1.372(2)
C9 S1 1.7318(15)
C10 O1 1.3622(18)
C10 C13 1.410(2)
C11A O1 1.433(2)
C11A C12A 1.490(3)
C11A H11A 0.97
C11A H11B 0.97
C12A O2 1.467(2)
C12A H12A 0.97
C12A H12B 0.97
C11B O1 1.434(2)
C11B C12B 1.490(3)
C11B H11C 0.97
C11B H11D 0.97
C12B O2 1.465(3)
C12B H12C 0.97
C12B H12D 0.97
C13 O2 1.3627(18)
C13 C14 1.373(2)
C14 C15 1.445(2)
C14 S1 1.7325(15)
C15 C16 1.358(2)
C15 S2 1.7470(15)
C16 C17 1.425(2)
C16 H16 0.93
C17 C22 1.400(2)
C17 C18 1.401(2)
C18 C19 1.371(3)
C18 H18 0.93
C19 C20 1.395(3)
C19 H19 0.93
C20 C21 1.373(2)
C20 H20 0.93
C21 C22 1.395(2)
C21 H21 0.93
C22 S2 1.7365(15)

loop_
_geom_torsion_atom_site_label_1
_geom_torsion_atom_site_label_2
_geom_torsion_atom_site_label_3
_geom_torsion_atom_site_label_4
_geom_torsion
C6 C1 C2 C3 -1.2(3)
C1 C2 C3 C4 0.6(3)
C2 C3 C4 C5 0.4(3)
C3 C4 C5 C6 -0.7(3)
C3 C4 C5 S3 177.48(15)
C4 C5 C6 C1 0.1(2)
S3 C5 C6 C1 -178.33(13)
C4 C5 C6 C7 178.37(16)
S3 C5 C6 C7 -0.02(18)
C2 C1 C6 C5 0.8(2)
C2 C1 C6 C7 -177.15(17)
C5 C6 C7 C8 -0.8(2)
C1 C6 C7 C8 177.27(16)
C6 C7 C8 C9 -177.96(15)
C6 C7 C8 S3 1.29(18)
C7 C8 C9 C10 -20.4(3)
S3 C8 C9 C10 160.45(14)
C7 C8 C9 S1 159.31(14)
S3 C8 C9 S1 -19.89(18)
C8 C9 C10 O1 0.2(3)
S1 C9 C10 O1 -179.48(12)
C8 C9 C10 C13 -178.15(15)
S1 C9 C10 C13 2.15(17)
O1 C11A C12A O2 -62.3(4)
O1 C11B C12B O2 64.4(6)
O1 C10 C13 O2 0.4(2)
C9 C10 C13 O2 178.81(14)
O1 C10 C13 C14 -179.88(14)
C9 C10 C13 C14 -1.5(2)
O2 C13 C14 C15 0.8(3)
C10 C13 C14 C15 -178.84(15)
O2 C13 C14 S1 179.79(12)
C10 C13 C14 S1 0.11(17)
C13 C14 C15 C16 -6.2(3)
S1 C14 C15 C16 174.99(14)
C13 C14 C15 S2 171.90(13)
S1 C14 C15 S2 -6.92(19)
C14 C15 C16 C17 178.79(15)
S2 C15 C16 C17 0.57(19)
C15 C16 C17 C22 -0.1(2)
C15 C16 C17 C18 179.46(17)
C22 C17 C18 C19 -0.2(3)
C16 C17 C18 C19 -179.69(18)
C17 C18 C19 C20 0.8(3)
C18 C19 C20 C21 -1.0(3)
C19 C20 C21 C22 0.7(3)
C20 C21 C22 C17 -0.1(3)
C20 C21 C22 S2 179.76(14)
C18 C17 C22 C21 -0.2(2)
C16 C17 C22 C21 179.43(15)
C18 C17 C22 S2 179.96(13)
C16 C17 C22 S2 -0.43(18)
C9 C10 O1 C11A 166.6(2)
C13 C10 O1 C11A -15.2(3)
C9 C10 O1 C11B -166.3(3)
C13 C10 O1 C11B 11.9(3)
C12A C11A O1 C10 43.7(3)
C12A C11A O1 C11B -39.6(5)
C12B C11B O1 C10 -46.7(5)
C12B C11B O1 C11A 60.0(5)
C14 C13 O2 C12B -160.2(3)
C10 C13 O2 C12B 19.4(3)
C14 C13 O2 C12A 163.91(19)
C10 C13 O2 C12A -16.4(2)
C11B C12B O2 C13 -46.1(4)
C11B C12B O2 C12A 43.8(2)
C11A C12A O2 C13 47.1(3)
C11A C12A O2 C12B -56.9(4)
C10 C9 S1 C14 -1.77(12)
C8 C9 S1 C14 178.51(13)
C13 C14 S1 C9 0.95(13)
C15 C14 S1 C9 179.96(13)
C21 C22 S2 C15 -179.22(16)
C17 C22 S2 C15 0.63(13)
C16 C15 S2 C22 -0.69(13)
C14 C15 S2 C22 -179.06(13)
C4 C5 S3 C8 -177.68(17)
C6 C5 S3 C8 0.63(13)
C7 C8 S3 C5 -1.11(13)
C9 C8 S3 C5 178.20(13)
